data_7252001
loop_
_publ_author_name
'Prusty, Kamalika'
'Ambadipudi, S. S. S. S. Sudha'
'Mohapatra, Suhasini'
'Behera, Tankadhara'
'Panda, Bhabani Shankar'
'Panigrahi, Gopinatha'
'Nayak, Sabita'
'Mohapatra, Seetaram'
'Mohanty, Akankhya'
'Rout, Jyotiprabha'
'Sahoo, Chita Ranjan'
'Nayak, V. Lakhsma'

_publ_section_title
;
 Design, synthesis, and biological evaluation of multifunctional dispiro
 chromeno-indenoquinoxaline hybrids as dual anticancer and antibacterial
 agents with metal-ion sensing ability
;
_journal_issue 29
_journal_name_full 'RSC Advances'
_journal_page_first 26805
_journal_page_last 26831
_journal_paper_doi 10.1039/D6RA01808D
_journal_volume 16
_journal_year 2026
_chemical_formula_moiety 'C34 H27 N3 O2'
_chemical_formula_sum 'C34 H27 N3 O2'
_chemical_formula_weight 509.58
_space_group_crystal_system monoclinic
_space_group_IT_number 14
_space_group_name_Hall '-P 2yn'
_space_group_name_H-M_alt 'P 1 21/n 1'
_atom_sites_solution_hydrogens geom
_atom_sites_solution_primary dual
_audit_block_doi 10.5517/ccdc.csd.cc2p8kl4
_audit_creation_date 2025-03-01
_audit_creation_method
;
Olex2 1.5
(compiled 2024.02.16 svn.r378c4104 for OlexSys, GUI svn.r6928)
;
_audit_update_record
;
2025-08-16 deposited with the CCDC.	2026-05-13 downloaded from the CCDC.
;
_cell_angle_alpha 90
_cell_angle_beta 96.586(4)
_cell_angle_gamma 90
_cell_formula_units_Z 4
_cell_length_a 9.3947(4)
_cell_length_b 13.1348(6)
_cell_length_c 20.8649(11)
_cell_measurement_reflns_used 10886
_cell_measurement_temperature 100.00(10)
_cell_measurement_theta_max 30.6140
_cell_measurement_theta_min 3.6660
_cell_volume 2557.7(2)
_computing_cell_refinement 'CrysAlisPro 1.171.42.89a (Rigaku OD, 2023)'
_computing_data_collection 'CrysAlisPro 1.171.42.89a (Rigaku OD, 2023)'
_computing_data_reduction 'CrysAlisPro 1.171.42.89a (Rigaku OD, 2023)'
_computing_molecular_graphics 'Olex2 1.5 (Dolomanov et al., 2009)'
_computing_publication_material 'Olex2 1.5 (Dolomanov et al., 2009)'
_computing_structure_refinement 'SHELXL 2019/2 (Sheldrick, 2015)'
_computing_structure_solution 'SHELXT 2014/5 (Sheldrick, 2014)'
_diffrn_ambient_environment N~2~
_diffrn_ambient_temperature 100.00(10)
_diffrn_detector 'Hybrid Pixel Array Detector'
_diffrn_detector_area_resol_mean 5.8140
_diffrn_detector_type 'Pilatus 200K'
_diffrn_measured_fraction_theta_full 0.9938
_diffrn_measured_fraction_theta_max 0.7744
_diffrn_measurement_details
;
List of Runs (angles in degrees, time in seconds):

  # Type    Start    End  Width  t~exp~   \w     \q     \k     \f   Frames
#--------------------------------------------------------------------------
  1  \w     -5.00  43.00   0.50    9.00    --    3.20-111.00  75.00   96
  2  \w    -63.00   7.00   0.50    9.00    --    3.20 -37.00-180.00  140
  3  \w    -42.00  19.00   0.50    9.00    --   -4.45 -77.00  90.00  122
  4  \w    -28.00  21.00   0.50    9.00    --   -4.45  77.00 -60.00   98
  5  \w    -28.00  21.00   0.50    9.00    --   -4.45  77.00-180.00   98
  6  \w    -67.00 -42.00   0.50    9.00    --   -4.45 -57.00   0.00   50
;
_diffrn_measurement_device 'four-circle diffractometer'
_diffrn_measurement_device_type 'SuperNova, Dual, Cu at home/near, Pilatus 200K'
_diffrn_measurement_method '\w scans'
_diffrn_orient_matrix_type 'CrysAlisPro convention (1999,Acta A55,543-557)'
_diffrn_orient_matrix_UB_11 -0.0449999000
_diffrn_orient_matrix_UB_12 -0.0357290000
_diffrn_orient_matrix_UB_13 -0.0179341000
_diffrn_orient_matrix_UB_21 -0.0309510000
_diffrn_orient_matrix_UB_22 -0.0133015000
_diffrn_orient_matrix_UB_23 0.0283074000
_diffrn_orient_matrix_UB_31 -0.0528598000
_diffrn_orient_matrix_UB_32 0.0382368000
_diffrn_orient_matrix_UB_33 -0.0069460000
_diffrn_radiation_monochromator mirror
_diffrn_radiation_probe x-ray
_diffrn_radiation_type 'Mo K\a'
_diffrn_radiation_wavelength 0.71073
_diffrn_reflns_av_R_equivalents 0.0448
_diffrn_reflns_av_unetI/netI 0.0422
_diffrn_reflns_Laue_measured_fraction_full 0.996
_diffrn_reflns_Laue_measured_fraction_max 0.774
_diffrn_reflns_limit_h_max 11
_diffrn_reflns_limit_h_min -12
_diffrn_reflns_limit_k_max 18
_diffrn_reflns_limit_k_min -15
_diffrn_reflns_limit_l_max 24
_diffrn_reflns_limit_l_min -27
_diffrn_reflns_number 24076
_diffrn_reflns_point_group_measured_fraction_full 0.996
_diffrn_reflns_point_group_measured_fraction_max 0.774
_diffrn_reflns_theta_full 25.242
_diffrn_reflns_theta_max 30.669
_diffrn_reflns_theta_min 3.332
_diffrn_source 'micro-focus sealed X-ray tube'
_diffrn_source_type 'SuperNova (Mo) X-ray Source'
_exptl_absorpt_coefficient_mu 0.083
_exptl_absorpt_correction_T_max 1.00000
_exptl_absorpt_correction_T_min 0.79868
_exptl_absorpt_correction_type multi-scan
_exptl_absorpt_process_details
;
CrysAlisPro 1.171.42.89a (Rigaku Oxford Diffraction, 2023)
Empirical absorption correction using spherical harmonics,
implemented in SCALE3 ABSPACK scaling algorithm.
;
_exptl_crystal_colour 'clear light colourless'
_exptl_crystal_colour_lustre clear
_exptl_crystal_colour_modifier light
_exptl_crystal_colour_primary colourless
_exptl_crystal_density_diffrn 1.323
_exptl_crystal_description block
_exptl_crystal_F_000 1072
_exptl_crystal_preparation 'As per the reaction scheme'
_exptl_crystal_recrystallization_method 'Slow evaporation'
_exptl_crystal_size_max 0.26
_exptl_crystal_size_mid 0.24
_exptl_crystal_size_min 0.22
_refine_diff_density_max 0.328
_refine_diff_density_min -0.266
_refine_diff_density_rms 0.048
_refine_ls_extinction_method none
_refine_ls_goodness_of_fit_ref 1.065
_refine_ls_hydrogen_treatment constr
_refine_ls_matrix_type full
_refine_ls_number_parameters 352
_refine_ls_number_reflns 6126
_refine_ls_number_restraints 0
_refine_ls_restrained_S_all 1.065
_refine_ls_R_factor_all 0.0572
_refine_ls_R_factor_gt 0.0424
_refine_ls_shift/su_max 0.001
_refine_ls_shift/su_mean 0.000
_refine_ls_structure_factor_coef Fsqd
_refine_ls_weighting_details 'w=1/[\s^2^(Fo^2^)+(0.0423P)^2^+0.8179P] where P=(Fo^2^+2Fc^2^)/3'
_refine_ls_weighting_scheme calc
_refine_ls_wR_factor_gt 0.0999
_refine_ls_wR_factor_ref 0.1066
_reflns_Friedel_coverage 0.000
_reflns_number_gt 4831
_reflns_number_total 6126
_reflns_threshold_expression 'I > 2\s(I)'
_cod_data_source_file d6ra01808d2.cif
_cod_data_source_block ska-kp-172_auto
_cod_database_code 7252001
_shelx_shelxl_version_number 2019/2
_chemical_oxdiff_formula 'C H N O'
_chemical_oxdiff_usercomment 'colourless block'
_shelx_space_group_comment
;
The symmetry employed for this shelxl refinement is uniquely defined
by the following loop, which should always be used as a source of
symmetry information in preference to the above space-group names.
They are only intended as comments.
;
_shelx_estimated_absorpt_t_max 0.982
_shelx_estimated_absorpt_t_min 0.979
_diffrn_oxdiff_digest_frames
;
01b2bcc5da0c851bbaad85d998d15f7e8b00025b92a
;
_olex2_refinement_description
;
1. Fixed Uiso
 At 1.2 times of:
  All C(H) groups, All C(H,H) groups
2.a Ternary CH refined with riding coordinates:
 C1(H1), C2(H2)
2.b Secondary CH2 refined with riding coordinates:
 C11(H11A,H11B), C12(H12A,H12B), C13(H13A,H13B), C14(H14A,H14B)
2.c Aromatic/amide H refined with riding coordinates:
 C5(H5), C6(H6), C7(H7), C8(H8), C9(H9), C16(H16), C17(H17), C18(H18),
 C19(H19), C22(H22), C23(H23), C24(H24), C25(H25), C29(H29), C30(H30), C31(H31),
  C32(H32)
;
_olex2_exptl_crystal_mounting_method 'Mounted on a nylon loop'
_olex2_submission_special_instructions 'No special instructions were received'
_oxdiff_exptl_absorpt_empirical_details
;
Empirical correction (ABSPACK) includes:
- Absorption correction using spherical harmonics
- Frame scaling
;
_oxdiff_exptl_absorpt_empirical_full_max 1.563
_oxdiff_exptl_absorpt_empirical_full_min 0.603

loop_
_space_group_symop_operation_xyz
'x, y, z'
'-x+1/2, y+1/2, -z+1/2'
'-x, -y, -z'
'x-1/2, -y-1/2, z-1/2'

loop_
_atom_site_label
_atom_site_type_symbol
_atom_site_fract_x
_atom_site_fract_y
_atom_site_fract_z
_atom_site_U_iso_or_equiv
_atom_site_adp_type
_atom_site_occupancy
_atom_site_site_symmetry_order
_atom_site_calc_flag
_atom_site_refinement_flags_posn
_atom_site_refinement_flags_adp
_atom_site_refinement_flags_occupancy
_atom_site_disorder_assembly
_atom_site_disorder_group
O1 O 0.45184(9) 0.36570(7) 0.46851(4) 0.01634(19) Uani 1 1 d . . . . .
O2 O 0.27503(9) 0.32754(6) 0.34848(4) 0.01671(19) Uani 1 1 d . . . . .
N1 N 0.42536(11) 0.35509(8) 0.53502(5) 0.0146(2) Uani 1 1 d . . . . .
N2 N 0.10239(11) 0.24343(9) 0.67213(5) 0.0204(2) Uani 1 1 d . . . . .
N3 N 0.21019(11) 0.42939(8) 0.62230(5) 0.0169(2) Uani 1 1 d . . . . .
C1 C 0.33842(13) 0.43226(9) 0.44350(6) 0.0151(2) Uani 1 1 d . . . . .
H1 H 0.360599 0.503441 0.458450 0.018 Uiso 1 1 calc R U . . .
C2 C 0.20477(13) 0.39306(9) 0.47275(6) 0.0147(2) Uani 1 1 d . . . . .
H2 H 0.155253 0.451863 0.491070 0.018 Uiso 1 1 calc R U . . .
C3 C 0.27204(13) 0.32269(9) 0.52968(6) 0.0145(2) Uani 1 1 d . . . . .
C4 C 0.53474(13) 0.29237(9) 0.56698(6) 0.0149(2) Uani 1 1 d . . . . .
C5 C 0.52291(14) 0.25665(10) 0.62939(6) 0.0181(3) Uani 1 1 d . . . . .
H5 H 0.437894 0.268845 0.648830 0.022 Uiso 1 1 calc R U . . .
C6 C 0.63546(14) 0.20348(10) 0.66274(6) 0.0198(3) Uani 1 1 d . . . . .
H6 H 0.626183 0.178478 0.704781 0.024 Uiso 1 1 calc R U . . .
C7 C 0.76142(14) 0.18622(10) 0.63567(6) 0.0198(3) Uani 1 1 d . . . . .
H7 H 0.838496 0.150392 0.659038 0.024 Uiso 1 1 calc R U . . .
C8 C 0.77311(14) 0.22202(10) 0.57406(6) 0.0198(3) Uani 1 1 d . . . . .
H8 H 0.859143 0.210832 0.555215 0.024 Uiso 1 1 calc R U . . .
C9 C 0.66070(13) 0.27405(9) 0.53948(6) 0.0173(3) Uani 1 1 d . . . . .
H9 H 0.669654 0.297202 0.496996 0.021 Uiso 1 1 calc R U . . .
C10 C 0.32965(13) 0.42741(9) 0.37076(6) 0.0155(2) Uani 1 1 d . . . . .
C11 C 0.47596(13) 0.43963(10) 0.34627(6) 0.0178(3) Uani 1 1 d . . . . .
H11A H 0.522013 0.372382 0.342725 0.021 Uiso 1 1 calc R U . . .
H11B H 0.539474 0.482627 0.376223 0.021 Uiso 1 1 calc R U . . .
C12 C 0.44877(14) 0.49054(11) 0.27954(7) 0.0239(3) Uani 1 1 d . . . . .
H12A H 0.506826 0.553276 0.278358 0.029 Uiso 1 1 calc R U . . .
H12B H 0.474447 0.443664 0.245527 0.029 Uiso 1 1 calc R U . . .
C13 C 0.28813(14) 0.51610(10) 0.26901(6) 0.0207(3) Uani 1 1 d . . . . .
H13A H 0.272533 0.584789 0.249957 0.025 Uiso 1 1 calc R U . . .
H13B H 0.235575 0.465734 0.239962 0.025 Uiso 1 1 calc R U . . .
C14 C 0.23830(13) 0.51192(9) 0.33637(6) 0.0166(3) Uani 1 1 d . . . . .
H14A H 0.255395 0.577745 0.359070 0.020 Uiso 1 1 calc R U . . .
H14B H 0.135062 0.495145 0.333747 0.020 Uiso 1 1 calc R U . . .
C15 C 0.14321(13) 0.30308(9) 0.36668(6) 0.0160(2) Uani 1 1 d . . . . .
C16 C 0.05518(14) 0.23910(9) 0.32626(6) 0.0187(3) Uani 1 1 d . . . . .
H16 H 0.087690 0.212987 0.288047 0.022 Uiso 1 1 calc R U . . .
C17 C -0.07958(14) 0.21362(10) 0.34179(6) 0.0213(3) Uani 1 1 d . . . . .
H17 H -0.138589 0.168648 0.314766 0.026 Uiso 1 1 calc R U . . .
C18 C -0.12890(14) 0.25376(10) 0.39693(6) 0.0214(3) Uani 1 1 d . . . . .
H18 H -0.223308 0.239363 0.406470 0.026 Uiso 1 1 calc R U . . .
C19 C -0.03859(13) 0.31511(10) 0.43789(6) 0.0181(3) Uani 1 1 d . . . . .
H19 H -0.071986 0.341978 0.475714 0.022 Uiso 1 1 calc R U . . .
C20 C 0.10001(13) 0.33804(9) 0.42461(6) 0.0153(2) Uani 1 1 d . . . . .
C21 C 0.24891(13) 0.20837(9) 0.52145(6) 0.0166(3) Uani 1 1 d . . . . .
C22 C 0.29363(14) 0.14504(10) 0.47443(6) 0.0211(3) Uani 1 1 d . . . . .
H22 H 0.342050 0.171871 0.440621 0.025 Uiso 1 1 calc R U . . .
C23 C 0.26586(17) 0.04139(11) 0.47801(7) 0.0282(3) Uani 1 1 d . . . . .
H23 H 0.296228 -0.003096 0.446347 0.034 Uiso 1 1 calc R U . . .
C24 C 0.19425(17) 0.00168(11) 0.52726(7) 0.0304(3) Uani 1 1 d . . . . .
H24 H 0.174768 -0.069246 0.528151 0.036 Uiso 1 1 calc R U . . .
C25 C 0.15098(15) 0.06400(10) 0.57498(7) 0.0247(3) Uani 1 1 d . . . . .
H25 H 0.102998 0.036878 0.608853 0.030 Uiso 1 1 calc R U . . .
C26 C 0.18014(13) 0.16774(10) 0.57167(6) 0.0183(3) Uani 1 1 d . . . . .
C27 C 0.15619(12) 0.24948(9) 0.61691(6) 0.0162(3) Uani 1 1 d . . . . .
C28 C 0.10262(13) 0.33404(11) 0.70546(6) 0.0201(3) Uani 1 1 d . . . . .
C29 C 0.04923(15) 0.33561(12) 0.76620(7) 0.0263(3) Uani 1 1 d . . . . .
H29 H 0.008597 0.275818 0.782166 0.032 Uiso 1 1 calc R U . . .
C30 C 0.05611(15) 0.42329(13) 0.80198(7) 0.0306(3) Uani 1 1 d . . . . .
H30 H 0.021936 0.423299 0.843102 0.037 Uiso 1 1 calc R U . . .
C31 C 0.11291(15) 0.51314(12) 0.77877(7) 0.0285(3) Uani 1 1 d . . . . .
H31 H 0.117902 0.572952 0.804534 0.034 Uiso 1 1 calc R U . . .
C32 C 0.16138(14) 0.51527(11) 0.71904(7) 0.0233(3) Uani 1 1 d . . . . .
H32 H 0.197537 0.576737 0.703185 0.028 Uiso 1 1 calc R U . . .
C33 C 0.15724(13) 0.42574(10) 0.68135(6) 0.0180(3) Uani 1 1 d . . . . .
C34 C 0.20995(12) 0.34223(9) 0.59272(6) 0.0147(2) Uani 1 1 d . . . . .

loop_
_atom_site_aniso_label
_atom_site_aniso_U_11
_atom_site_aniso_U_22
_atom_site_aniso_U_33
_atom_site_aniso_U_23
_atom_site_aniso_U_13
_atom_site_aniso_U_12
O1 0.0166(4) 0.0199(4) 0.0128(4) 0.0037(3) 0.0030(3) 0.0019(3)
O2 0.0164(4) 0.0146(4) 0.0198(5) -0.0030(3) 0.0047(3) -0.0034(3)
N1 0.0149(5) 0.0172(5) 0.0122(5) 0.0007(4) 0.0035(4) -0.0016(4)
N2 0.0162(5) 0.0255(6) 0.0190(6) 0.0036(4) 0.0009(4) 0.0002(4)
N3 0.0135(5) 0.0195(5) 0.0173(5) -0.0021(4) 0.0010(4) 0.0015(4)
C1 0.0154(6) 0.0134(6) 0.0163(6) 0.0007(4) 0.0006(5) -0.0012(5)
C2 0.0162(6) 0.0133(5) 0.0146(6) 0.0004(4) 0.0022(5) 0.0003(5)
C3 0.0146(6) 0.0138(6) 0.0150(6) -0.0014(4) 0.0016(4) -0.0011(5)
C4 0.0161(6) 0.0120(5) 0.0162(6) -0.0020(4) 0.0005(5) -0.0019(5)
C5 0.0168(6) 0.0201(6) 0.0179(6) 0.0000(5) 0.0040(5) -0.0007(5)
C6 0.0225(6) 0.0200(6) 0.0169(6) 0.0025(5) 0.0017(5) -0.0014(5)
C7 0.0188(6) 0.0172(6) 0.0226(7) 0.0010(5) -0.0012(5) 0.0013(5)
C8 0.0174(6) 0.0199(6) 0.0224(7) -0.0013(5) 0.0037(5) 0.0011(5)
C9 0.0198(6) 0.0167(6) 0.0154(6) -0.0009(5) 0.0028(5) -0.0012(5)
C10 0.0166(6) 0.0129(6) 0.0170(6) -0.0005(4) 0.0018(5) -0.0028(5)
C11 0.0159(6) 0.0189(6) 0.0184(6) 0.0006(5) 0.0019(5) -0.0028(5)
C12 0.0214(7) 0.0330(8) 0.0178(7) 0.0038(5) 0.0044(5) -0.0019(6)
C13 0.0215(7) 0.0234(7) 0.0167(7) 0.0025(5) 0.0002(5) -0.0039(5)
C14 0.0157(6) 0.0157(6) 0.0180(6) 0.0004(5) 0.0006(5) -0.0008(5)
C15 0.0158(6) 0.0136(6) 0.0186(6) 0.0016(5) 0.0020(5) -0.0003(5)
C16 0.0224(6) 0.0167(6) 0.0168(6) -0.0015(5) 0.0018(5) -0.0020(5)
C17 0.0219(6) 0.0209(6) 0.0203(7) -0.0003(5) -0.0017(5) -0.0064(5)
C18 0.0162(6) 0.0244(7) 0.0233(7) 0.0040(5) 0.0013(5) -0.0042(5)
C19 0.0176(6) 0.0195(6) 0.0174(6) 0.0033(5) 0.0032(5) 0.0002(5)
C20 0.0159(6) 0.0134(6) 0.0162(6) 0.0012(4) -0.0005(5) 0.0000(5)
C21 0.0163(6) 0.0139(6) 0.0187(6) 0.0002(5) -0.0019(5) -0.0001(5)
C22 0.0250(7) 0.0174(6) 0.0204(7) -0.0011(5) 0.0007(5) 0.0002(5)
C23 0.0397(8) 0.0166(6) 0.0275(8) -0.0052(5) 0.0008(6) 0.0019(6)
C24 0.0430(9) 0.0139(6) 0.0329(8) 0.0009(5) -0.0012(7) -0.0054(6)
C25 0.0284(7) 0.0194(7) 0.0253(7) 0.0045(5) -0.0010(6) -0.0058(5)
C26 0.0169(6) 0.0183(6) 0.0187(6) 0.0009(5) -0.0019(5) -0.0017(5)
C27 0.0120(5) 0.0196(6) 0.0166(6) 0.0030(5) 0.0003(5) -0.0010(5)
C28 0.0133(6) 0.0293(7) 0.0172(7) 0.0023(5) 0.0005(5) 0.0040(5)
C29 0.0216(7) 0.0387(8) 0.0190(7) 0.0057(6) 0.0046(5) 0.0061(6)
C30 0.0242(7) 0.0508(10) 0.0171(7) -0.0008(6) 0.0039(6) 0.0125(7)
C31 0.0211(7) 0.0403(8) 0.0235(7) -0.0100(6) -0.0006(5) 0.0110(6)
C32 0.0173(6) 0.0288(7) 0.0236(7) -0.0058(5) 0.0013(5) 0.0049(5)
C33 0.0110(5) 0.0248(7) 0.0180(6) -0.0015(5) 0.0006(5) 0.0032(5)
C34 0.0116(5) 0.0170(6) 0.0151(6) 0.0001(4) 0.0004(4) 0.0004(4)

loop_
_atom_type_symbol
_atom_type_description
_atom_type_scat_dispersion_real
_atom_type_scat_dispersion_imag
_atom_type_scat_source
C C 0.0033 0.0016 'International Tables Vol C Tables 4.2.6.8 and 6.1.1.4'
H H 0.0000 0.0000 'International Tables Vol C Tables 4.2.6.8 and 6.1.1.4'
N N 0.0061 0.0033 'International Tables Vol C Tables 4.2.6.8 and 6.1.1.4'
O O 0.0106 0.0060 'International Tables Vol C Tables 4.2.6.8 and 6.1.1.4'

loop_
_geom_angle_atom_site_label_1
_geom_angle_atom_site_label_2
_geom_angle_atom_site_label_3
_geom_angle
_geom_angle_site_symmetry_1
_geom_angle_site_symmetry_3
_geom_angle_publ_flag
C1 O1 N1 101.91(8) . . ?
C15 O2 C10 114.56(9) . . ?
O1 N1 C3 103.10(8) . . ?
C4 N1 O1 108.15(9) . . ?
C4 N1 C3 120.58(10) . . ?
C27 N2 C28 114.34(11) . . ?
C34 N3 C33 114.30(11) . . ?
O1 C1 H1 109.7 . . ?
O1 C1 C2 104.91(9) . . ?
O1 C1 C10 107.05(10) . . ?
C2 C1 H1 109.8 . . ?
C10 C1 H1 109.8 . . ?
C10 C1 C2 115.41(10) . . ?
C1 C2 H2 109.2 . . ?
C1 C2 C3 102.64(9) . . ?
C3 C2 H2 109.2 . . ?
C20 C2 C1 113.23(10) . . ?
C20 C2 H2 109.2 . . ?
C20 C2 C3 113.27(10) . . ?
N1 C3 C2 100.88(9) . . ?
N1 C3 C21 114.39(10) . . ?
N1 C3 C34 110.47(9) . . ?
C21 C3 C2 116.90(10) . . ?
C34 C3 C2 113.07(10) . . ?
C34 C3 C21 101.53(10) . . ?
C5 C4 N1 119.99(11) . . ?
C9 C4 N1 120.60(11) . . ?
C9 C4 C5 119.11(11) . . ?
C4 C5 H5 120.1 . . ?
C6 C5 C4 119.89(12) . . ?
C6 C5 H5 120.1 . . ?
C5 C6 H6 119.5 . . ?
C5 C6 C7 121.01(12) . . ?
C7 C6 H6 119.5 . . ?
C6 C7 H7 120.5 . . ?
C8 C7 C6 118.98(12) . . ?
C8 C7 H7 120.5 . . ?
C7 C8 H8 119.6 . . ?
C7 C8 C9 120.86(12) . . ?
C9 C8 H8 119.6 . . ?
C4 C9 H9 119.9 . . ?
C8 C9 C4 120.14(12) . . ?
C8 C9 H9 119.9 . . ?
O2 C10 C1 109.46(9) . . ?
O2 C10 C11 106.47(9) . . ?
O2 C10 C14 110.09(10) . . ?
C1 C10 C11 112.56(10) . . ?
C1 C10 C14 113.78(10) . . ?
C11 C10 C14 104.15(10) . . ?
C10 C11 H11A 110.4 . . ?
C10 C11 H11B 110.4 . . ?
C10 C11 C12 106.60(10) . . ?
H11A C11 H11B 108.6 . . ?
C12 C11 H11A 110.4 . . ?
C12 C11 H11B 110.4 . . ?
C11 C12 H12A 110.4 . . ?
C11 C12 H12B 110.4 . . ?
H12A C12 H12B 108.6 . . ?
C13 C12 C11 106.41(10) . . ?
C13 C12 H12A 110.4 . . ?
C13 C12 H12B 110.4 . . ?
C12 C13 H13A 110.7 . . ?
C12 C13 H13B 110.7 . . ?
H13A C13 H13B 108.8 . . ?
C14 C13 C12 105.03(10) . . ?
C14 C13 H13A 110.7 . . ?
C14 C13 H13B 110.7 . . ?
C10 C14 C13 104.01(10) . . ?
C10 C14 H14A 111.0 . . ?
C10 C14 H14B 111.0 . . ?
C13 C14 H14A 111.0 . . ?
C13 C14 H14B 111.0 . . ?
H14A C14 H14B 109.0 . . ?
O2 C15 C16 117.70(11) . . ?
O2 C15 C20 121.53(11) . . ?
C16 C15 C20 120.74(11) . . ?
C15 C16 H16 120.0 . . ?
C17 C16 C15 119.98(12) . . ?
C17 C16 H16 120.0 . . ?
C16 C17 H17 119.9 . . ?
C16 C17 C18 120.14(12) . . ?
C18 C17 H17 119.9 . . ?
C17 C18 H18 120.3 . . ?
C19 C18 C17 119.33(12) . . ?
C19 C18 H18 120.3 . . ?
C18 C19 H19 119.3 . . ?
C18 C19 C20 121.38(12) . . ?
C20 C19 H19 119.3 . . ?
C15 C20 C2 120.14(11) . . ?
C19 C20 C2 121.61(11) . . ?
C19 C20 C15 118.14(11) . . ?
C22 C21 C3 128.28(12) . . ?
C22 C21 C26 120.29(12) . . ?
C26 C21 C3 111.33(11) . . ?
C21 C22 H22 120.8 . . ?
C21 C22 C23 118.38(13) . . ?
C23 C22 H22 120.8 . . ?
C22 C23 H23 119.5 . . ?
C22 C23 C24 121.07(13) . . ?
C24 C23 H23 119.5 . . ?
C23 C24 H24 119.5 . . ?
C25 C24 C23 121.03(13) . . ?
C25 C24 H24 119.5 . . ?
C24 C25 H25 121.1 . . ?
C24 C25 C26 117.81(13) . . ?
C26 C25 H25 121.1 . . ?
C21 C26 C27 108.76(11) . . ?
C25 C26 C21 121.39(13) . . ?
C25 C26 C27 129.77(13) . . ?
N2 C27 C26 128.66(12) . . ?
N2 C27 C34 123.21(12) . . ?
C34 C27 C26 108.05(11) . . ?
N2 C28 C29 118.95(13) . . ?
N2 C28 C33 122.14(12) . . ?
C29 C28 C33 118.89(13) . . ?
C28 C29 H29 120.0 . . ?
C30 C29 C28 120.04(14) . . ?
C30 C29 H29 120.0 . . ?
C29 C30 H30 119.5 . . ?
C29 C30 C31 120.98(13) . . ?
C31 C30 H30 119.5 . . ?
C30 C31 H31 119.7 . . ?
C32 C31 C30 120.53(14) . . ?
C32 C31 H31 119.7 . . ?
C31 C32 H32 120.1 . . ?
C31 C32 C33 119.78(14) . . ?
C33 C32 H32 120.1 . . ?
N3 C33 C28 121.73(11) . . ?
N3 C33 C32 118.55(12) . . ?
C32 C33 C28 119.71(12) . . ?
N3 C34 C3 125.39(11) . . ?
N3 C34 C27 124.25(11) . . ?
C27 C34 C3 110.31(10) . . ?

loop_
_geom_bond_atom_site_label_1
_geom_bond_atom_site_label_2
_geom_bond_distance
_geom_bond_site_symmetry_2
_geom_bond_publ_flag
O1 N1 1.4443(13) . ?
O1 C1 1.4299(14) . ?
O2 C10 1.4648(14) . ?
O2 C15 1.3744(15) . ?
N1 C3 1.4938(15) . ?
N1 C4 1.4220(16) . ?
N2 C27 1.3125(16) . ?
N2 C28 1.3783(18) . ?
N3 C33 1.3815(16) . ?
N3 C34 1.3006(16) . ?
C1 H1 1.0000 . ?
C1 C2 1.5459(16) . ?
C1 C10 1.5117(17) . ?
C2 H2 1.0000 . ?
C2 C3 1.5788(17) . ?
C2 C20 1.5075(17) . ?
C3 C21 1.5241(17) . ?
C3 C34 1.5206(16) . ?
C4 C5 1.4005(17) . ?
C4 C9 1.3939(17) . ?
C5 H5 0.9500 . ?
C5 C6 1.3860(18) . ?
C6 H6 0.9500 . ?
C6 C7 1.3871(18) . ?
C7 H7 0.9500 . ?
C7 C8 1.3849(18) . ?
C8 H8 0.9500 . ?
C8 C9 1.3885(18) . ?
C9 H9 0.9500 . ?
C10 C11 1.5289(17) . ?
C10 C14 1.5305(17) . ?
C11 H11A 0.9900 . ?
C11 H11B 0.9900 . ?
C11 C12 1.5393(18) . ?
C12 H12A 0.9900 . ?
C12 H12B 0.9900 . ?
C12 C13 1.5370(18) . ?
C13 H13A 0.9900 . ?
C13 H13B 0.9900 . ?
C13 C14 1.5325(17) . ?
C14 H14A 0.9900 . ?
C14 H14B 0.9900 . ?
C15 C16 1.3934(17) . ?
C15 C20 1.3961(18) . ?
C16 H16 0.9500 . ?
C16 C17 1.3834(18) . ?
C17 H17 0.9500 . ?
C17 C18 1.3924(19) . ?
C18 H18 0.9500 . ?
C18 C19 1.3905(18) . ?
C19 H19 0.9500 . ?
C19 C20 1.3950(17) . ?
C21 C22 1.3876(18) . ?
C21 C26 1.3984(18) . ?
C22 H22 0.9500 . ?
C22 C23 1.3898(19) . ?
C23 H23 0.9500 . ?
C23 C24 1.392(2) . ?
C24 H24 0.9500 . ?
C24 C25 1.386(2) . ?
C25 H25 0.9500 . ?
C25 C26 1.3932(18) . ?
C26 C27 1.4640(18) . ?
C27 C34 1.4326(17) . ?
C28 C29 1.4156(18) . ?
C28 C33 1.4236(19) . ?
C29 H29 0.9500 . ?
C29 C30 1.370(2) . ?
C30 H30 0.9500 . ?
C30 C31 1.404(2) . ?
C31 H31 0.9500 . ?
C31 C32 1.375(2) . ?
C32 H32 0.9500 . ?
C32 C33 1.4127(18) . ?

loop_
_geom_torsion_atom_site_label_1
_geom_torsion_atom_site_label_2
_geom_torsion_atom_site_label_3
_geom_torsion_atom_site_label_4
_geom_torsion
_geom_torsion_site_symmetry_1
_geom_torsion_site_symmetry_2
_geom_torsion_site_symmetry_3
_geom_torsion_site_symmetry_4
_geom_torsion_publ_flag
O1 N1 C3 C2 -40.81(10) . . . . ?
O1 N1 C3 C21 85.56(11) . . . . ?
O1 N1 C3 C34 -160.65(9) . . . . ?
O1 N1 C4 C5 -170.09(10) . . . . ?
O1 N1 C4 C9 16.26(15) . . . . ?
O1 C1 C2 C3 16.06(11) . . . . ?
O1 C1 C2 C20 -106.41(11) . . . . ?
O1 C1 C10 O2 69.88(12) . . . . ?
O1 C1 C10 C11 -48.31(13) . . . . ?
O1 C1 C10 C14 -166.50(9) . . . . ?
O2 C10 C11 C12 90.33(11) . . . . ?
O2 C10 C14 C13 -76.71(11) . . . . ?
O2 C15 C16 C17 -178.84(11) . . . . ?
O2 C15 C20 C2 -7.65(17) . . . . ?
O2 C15 C20 C19 176.19(11) . . . . ?
N1 O1 C1 C2 -42.09(11) . . . . ?
N1 O1 C1 C10 -165.19(9) . . . . ?
N1 C3 C21 C22 -56.00(17) . . . . ?
N1 C3 C21 C26 120.22(11) . . . . ?
N1 C3 C34 N3 55.02(15) . . . . ?
N1 C3 C34 C27 -122.37(11) . . . . ?
N1 C4 C5 C6 -174.05(11) . . . . ?
N1 C4 C9 C8 173.00(11) . . . . ?
N2 C27 C34 N3 -0.53(19) . . . . ?
N2 C27 C34 C3 176.90(11) . . . . ?
N2 C28 C29 C30 176.14(12) . . . . ?
N2 C28 C33 N3 1.50(18) . . . . ?
N2 C28 C33 C32 -176.84(11) . . . . ?
C1 O1 N1 C3 53.14(10) . . . . ?
C1 O1 N1 C4 -178.10(9) . . . . ?
C1 C2 C3 N1 14.76(11) . . . . ?
C1 C2 C3 C21 -109.92(11) . . . . ?
C1 C2 C3 C34 132.72(10) . . . . ?
C1 C2 C20 C15 16.97(16) . . . . ?
C1 C2 C20 C19 -167.00(11) . . . . ?
C1 C10 C11 C12 -149.74(11) . . . . ?
C1 C10 C14 C13 160.01(10) . . . . ?
C2 C1 C10 O2 -46.45(13) . . . . ?
C2 C1 C10 C11 -164.64(10) . . . . ?
C2 C1 C10 C14 77.17(13) . . . . ?
C2 C3 C21 C22 61.54(17) . . . . ?
C2 C3 C21 C26 -122.24(12) . . . . ?
C2 C3 C34 N3 -57.19(15) . . . . ?
C2 C3 C34 C27 125.42(11) . . . . ?
C3 N1 C4 C5 -52.00(16) . . . . ?
C3 N1 C4 C9 134.35(12) . . . . ?
C3 C2 C20 C15 -99.38(13) . . . . ?
C3 C2 C20 C19 76.65(14) . . . . ?
C3 C21 C22 C23 177.13(13) . . . . ?
C3 C21 C26 C25 -178.45(12) . . . . ?
C3 C21 C26 C27 -1.41(14) . . . . ?
C4 N1 C3 C2 -161.41(10) . . . . ?
C4 N1 C3 C21 -35.05(15) . . . . ?
C4 N1 C3 C34 78.74(13) . . . . ?
C4 C5 C6 C7 1.03(19) . . . . ?
C5 C4 C9 C8 -0.71(18) . . . . ?
C5 C6 C7 C8 -0.7(2) . . . . ?
C6 C7 C8 C9 -0.30(19) . . . . ?
C7 C8 C9 C4 1.02(19) . . . . ?
C9 C4 C5 C6 -0.30(18) . . . . ?
C10 O2 C15 C16 150.52(11) . . . . ?
C10 O2 C15 C20 -31.54(15) . . . . ?
C10 C1 C2 C3 133.60(10) . . . . ?
C10 C1 C2 C20 11.13(14) . . . . ?
C10 C11 C12 C13 5.08(14) . . . . ?
C11 C10 C14 C13 37.09(12) . . . . ?
C11 C12 C13 C14 17.84(14) . . . . ?
C12 C13 C14 C10 -34.01(13) . . . . ?
C14 C10 C11 C12 -26.03(13) . . . . ?
C15 O2 C10 C1 57.65(13) . . . . ?
C15 O2 C10 C11 179.57(10) . . . . ?
C15 O2 C10 C14 -68.13(13) . . . . ?
C15 C16 C17 C18 1.6(2) . . . . ?
C16 C15 C20 C2 170.22(11) . . . . ?
C16 C15 C20 C19 -5.94(18) . . . . ?
C16 C17 C18 C19 -3.4(2) . . . . ?
C17 C18 C19 C20 0.6(2) . . . . ?
C18 C19 C20 C2 -172.04(11) . . . . ?
C18 C19 C20 C15 4.06(18) . . . . ?
C20 C2 C3 N1 137.20(10) . . . . ?
C20 C2 C3 C21 12.52(15) . . . . ?
C20 C2 C3 C34 -104.84(12) . . . . ?
C20 C15 C16 C17 3.21(19) . . . . ?
C21 C3 C34 N3 176.75(12) . . . . ?
C21 C3 C34 C27 -0.65(12) . . . . ?
C21 C22 C23 C24 0.3(2) . . . . ?
C21 C26 C27 N2 -175.87(12) . . . . ?
C21 C26 C27 C34 0.95(14) . . . . ?
C22 C21 C26 C25 -1.88(19) . . . . ?
C22 C21 C26 C27 175.16(11) . . . . ?
C22 C23 C24 C25 -1.3(2) . . . . ?
C23 C24 C25 C26 0.7(2) . . . . ?
C24 C25 C26 C21 0.9(2) . . . . ?
C24 C25 C26 C27 -175.43(13) . . . . ?
C25 C26 C27 N2 0.8(2) . . . . ?
C25 C26 C27 C34 177.66(13) . . . . ?
C26 C21 C22 C23 1.21(19) . . . . ?
C26 C27 C34 N3 -177.56(11) . . . . ?
C26 C27 C34 C3 -0.13(13) . . . . ?
C27 N2 C28 C29 -178.91(11) . . . . ?
C27 N2 C28 C33 -0.08(17) . . . . ?
C28 N2 C27 C26 175.97(12) . . . . ?
C28 N2 C27 C34 -0.41(17) . . . . ?
C28 C29 C30 C31 1.4(2) . . . . ?
C29 C28 C33 N3 -179.67(11) . . . . ?
C29 C28 C33 C32 1.99(18) . . . . ?
C29 C30 C31 C32 0.8(2) . . . . ?
C30 C31 C32 C33 -1.5(2) . . . . ?
C31 C32 C33 N3 -178.27(12) . . . . ?
C31 C32 C33 C28 0.12(19) . . . . ?
C33 N3 C34 C3 -175.21(11) . . . . ?
C33 N3 C34 C27 1.83(17) . . . . ?
C33 C28 C29 C30 -2.73(19) . . . . ?
C34 N3 C33 C28 -2.27(17) . . . . ?
C34 N3 C33 C32 176.09(11) . . . . ?
C34 C3 C21 C22 -174.97(12) . . . . ?
C34 C3 C21 C26 1.25(13) . . . . ?
